data_7022386
loop_
_publ_author_name
'Mosalkova, Anastasiya P.'
'Voitekhovich, Sergei V.'
'Lyakhov, Alexander S.'
'Ivashkevich, Ludmila S.'
'Lach, Jochen'
'Kersting, Berthold'
'Gaponik, Pavel N.'
'Ivashkevich, Oleg A.'

_publ_section_title
;
 2-tert-Butyl-5-(2-pyridyl)-2H-tetrazole as a chelating ligand in the
 direct synthesis of novel Cu(II) and heterobimetallic Cu(II)/Mn(II)
 complexes.
;
_journal_issue 8
_journal_name_full 'Dalton transactions (Cambridge, England : 2003)'
_journal_page_first 2985
_journal_page_last 2997
_journal_paper_doi 10.1039/c2dt32512h
_journal_volume 42
_journal_year 2013
_chemical_formula_moiety 'C20 H26 Cl2 Cu N10'
_chemical_formula_sum 'C20 H26 Cl2 Cu N10'
_chemical_formula_weight 540.95
_chemical_name_systematic
;
?
;
_space_group_IT_number 7
_symmetry_cell_setting monoclinic
_symmetry_space_group_name_Hall 'P -2yc'
_symmetry_space_group_name_H-M 'P 1 c 1'
_atom_sites_solution_hydrogens geom
_atom_sites_solution_primary direct
_atom_sites_solution_secondary difmap
_audit_creation_method SHELXL-97
_cell_angle_alpha 90.00
_cell_angle_beta 110.1260(10)
_cell_angle_gamma 90.00
_cell_formula_units_Z 2
_cell_length_a 10.2378(8)
_cell_length_b 8.6284(7)
_cell_length_c 14.6102(12)
_cell_measurement_reflns_used 8486
_cell_measurement_temperature 100(2)
_cell_measurement_theta_max 29.04
_cell_measurement_theta_min 2.36
_cell_volume 1211.80(17)
_computing_cell_refinement 'SAINT (Bruker, 2010)'
_computing_data_collection 'APEX2 (Bruker, 2010)'
_computing_data_reduction 'SAINT (Bruker, 2010)'
_computing_molecular_graphics 'PLATON (Spek, 2009)'
_computing_publication_material
;
SHELXL-97 (Sheldrick, 2008),
PLATON (Spek, 2009)
;
_computing_structure_refinement 'SHELXL-97 (Sheldrick, 2008)'
_computing_structure_solution 'SIR2004 (Burla et al., 2005)'
_diffrn_ambient_temperature 100(2)
_diffrn_measured_fraction_theta_full 0.999
_diffrn_measured_fraction_theta_max 0.999
_diffrn_measurement_device_type 'Bruker APEX-II CCD'
_diffrn_measurement_method '\f and \w scans'
_diffrn_radiation_monochromator graphite
_diffrn_radiation_source 'fine-focus sealed tube'
_diffrn_radiation_type MoK\a
_diffrn_radiation_wavelength 0.71073
_diffrn_reflns_av_R_equivalents 0.0140
_diffrn_reflns_av_sigmaI/netI 0.0196
_diffrn_reflns_limit_h_max 13
_diffrn_reflns_limit_h_min -13
_diffrn_reflns_limit_k_max 11
_diffrn_reflns_limit_k_min -11
_diffrn_reflns_limit_l_max 18
_diffrn_reflns_limit_l_min -18
_diffrn_reflns_number 11589
_diffrn_reflns_theta_full 27.50
_diffrn_reflns_theta_max 27.50
_diffrn_reflns_theta_min 2.12
_diffrn_standards_number 0
_exptl_absorpt_coefficient_mu 1.152
_exptl_absorpt_correction_T_max 0.8742
_exptl_absorpt_correction_T_min 0.7617
_exptl_absorpt_correction_type multi-scan
_exptl_absorpt_process_details 'SADABS (Bruker, 2008)'
_exptl_crystal_colour cyan
_exptl_crystal_density_diffrn 1.483
_exptl_crystal_density_method 'not measured'
_exptl_crystal_description prism
_exptl_crystal_F_000 558
_exptl_crystal_size_max 0.25
_exptl_crystal_size_mid 0.25
_exptl_crystal_size_min 0.12
_refine_diff_density_max 0.797
_refine_diff_density_min -0.442
_refine_diff_density_rms 0.067
_refine_ls_abs_structure_details 'Flack H D (1983), Acta Cryst. A39, 876-881'
_refine_ls_abs_structure_Flack 0.311(9)
_refine_ls_extinction_method none
_refine_ls_goodness_of_fit_ref 1.035
_refine_ls_hydrogen_treatment constr
_refine_ls_matrix_type full
_refine_ls_number_parameters 305
_refine_ls_number_reflns 5393
_refine_ls_number_restraints 2
_refine_ls_restrained_S_all 1.035
_refine_ls_R_factor_all 0.0328
_refine_ls_R_factor_gt 0.0314
_refine_ls_shift/su_max 0.001
_refine_ls_shift/su_mean 0.000
_refine_ls_structure_factor_coef Fsqd
_refine_ls_weighting_details 'calc w=1/[\s^2^(Fo^2^)+(0.0608P)^2^+0.4910P] where P=(Fo^2^+2Fc^2^)/3'
_refine_ls_weighting_scheme calc
_refine_ls_wR_factor_gt 0.0848
_refine_ls_wR_factor_ref 0.0860
_reflns_number_gt 5213
_reflns_number_total 5393
_reflns_threshold_expression I>2\s(I)
_cod_data_source_file c2dt32512h.txt
_cod_data_source_block 1
_cod_original_sg_symbol_H-M 'P c'
_cod_database_code 7022386

loop_
_symmetry_equiv_pos_as_xyz
'x, y, z'
'x, -y, z+1/2'

loop_
_atom_site_label
_atom_site_type_symbol
_atom_site_fract_x
_atom_site_fract_y
_atom_site_fract_z
_atom_site_U_iso_or_equiv
_atom_site_adp_type
_atom_site_occupancy
_atom_site_symmetry_multiplicity
_atom_site_calc_flag
_atom_site_refinement_flags
Cu1 Cu 0.21503(3) 0.28215(4) 0.71139(2) 0.01617(8) Uani 1 1 d .
Cl1 Cl 0.04566(6) 0.17673(8) 0.76562(4) 0.02019(13) Uani 1 1 d .
Cl2 Cl 0.38307(6) 0.39155(7) 0.65762(4) 0.02007(14) Uani 1 1 d .
N11 N -0.0831(2) 0.6130(3) 0.53627(16) 0.0195(5) Uani 1 1 d .
N21 N -0.1187(2) 0.5148(3) 0.46117(16) 0.0175(4) Uani 1 1 d .
N31 N -0.0473(2) 0.3841(2) 0.47989(16) 0.0178(4) Uani 1 1 d .
N41 N 0.0402(2) 0.3952(3) 0.57034(16) 0.0176(4) Uani 1 1 d .
C51 C 0.0165(3) 0.5346(3) 0.60281(18) 0.0153(5) Uani 1 1 d .
C11 C -0.2426(3) 0.5385(3) 0.37031(18) 0.0206(6) Uani 1 1 d .
C21 C -0.3676(3) 0.4739(4) 0.3923(3) 0.0322(7) Uani 1 1 d .
H21A H -0.3621 0.3606 0.3951 0.048 Uiso 1 1 calc R
H21B H -0.4536 0.5056 0.3408 0.048 Uiso 1 1 calc R
H21C H -0.3672 0.5143 0.4551 0.048 Uiso 1 1 calc R
C31 C -0.2157(4) 0.4572(5) 0.2869(2) 0.0471(11) Uani 1 1 d .
H31A H -0.1305 0.4984 0.2798 0.071 Uiso 1 1 calc R
H31B H -0.2943 0.4747 0.2265 0.071 Uiso 1 1 calc R
H31C H -0.2048 0.3458 0.3004 0.071 Uiso 1 1 calc R
C41 C -0.2601(3) 0.7113(3) 0.3507(2) 0.0221(5) Uani 1 1 d .
H41A H -0.2747 0.7630 0.4062 0.033 Uiso 1 1 calc R
H41B H -0.3407 0.7296 0.2917 0.033 Uiso 1 1 calc R
H41C H -0.1763 0.7529 0.3418 0.033 Uiso 1 1 calc R
C61 C 0.0928(2) 0.5911(3) 0.70235(18) 0.0144(5) Uani 1 1 d .
N71 N 0.1828(2) 0.4880(3) 0.76176(15) 0.0156(4) Uani 1 1 d .
C81 C 0.2525(3) 0.5300(3) 0.85378(19) 0.0185(5) Uani 1 1 d .
H81 H 0.3163 0.4586 0.8954 0.022 Uiso 1 1 calc R
C91 C 0.2355(3) 0.6743(3) 0.89100(19) 0.0196(5) Uani 1 1 d .
H91 H 0.2843 0.6998 0.9573 0.024 Uiso 1 1 calc R
C101 C 0.1451(3) 0.7800(3) 0.8288(2) 0.0185(6) Uani 1 1 d .
H101 H 0.1330 0.8801 0.8516 0.022 Uiso 1 1 calc R
C111 C 0.0730(3) 0.7377(3) 0.73312(19) 0.0173(5) Uani 1 1 d .
H111 H 0.0110 0.8084 0.6895 0.021 Uiso 1 1 calc R
N12 N 0.5218(2) -0.0555(3) 0.87973(15) 0.0168(4) Uani 1 1 d .
N22 N 0.5579(2) 0.0361(3) 0.95712(15) 0.0160(4) Uani 1 1 d .
N32 N 0.4854(2) 0.1667(3) 0.94460(16) 0.0187(5) Uani 1 1 d .
N42 N 0.3971(2) 0.1622(3) 0.85395(16) 0.0177(4) Uani 1 1 d .
C52 C 0.4208(2) 0.0267(3) 0.81614(19) 0.0150(5) Uani 1 1 d .
C12 C 0.6699(3) -0.0107(3) 1.05088(18) 0.0189(5) Uani 1 1 d .
C22 C 0.8008(3) -0.0458(4) 1.0279(2) 0.0268(6) Uani 1 1 d .
H22A H 0.7811 -0.1272 0.9783 0.040 Uiso 1 1 calc R
H22B H 0.8743 -0.0809 1.0873 0.040 Uiso 1 1 calc R
H22C H 0.8314 0.0482 1.0035 0.040 Uiso 1 1 calc R
C32 C 0.6946(3) 0.1238(4) 1.1222(2) 0.0280(6) Uani 1 1 d .
H32A H 0.7326 0.2121 1.0973 0.042 Uiso 1 1 calc R
H32B H 0.7609 0.0923 1.1856 0.042 Uiso 1 1 calc R
H32C H 0.6064 0.1538 1.1295 0.042 Uiso 1 1 calc R
C42 C 0.6151(4) -0.1523(4) 1.0884(2) 0.0405(9) Uani 1 1 d .
H42A H 0.5312 -0.1240 1.1024 0.061 Uiso 1 1 calc R
H42B H 0.6863 -0.1900 1.1481 0.061 Uiso 1 1 calc R
H42C H 0.5925 -0.2340 1.0388 0.061 Uiso 1 1 calc R
C62 C 0.3424(2) -0.0240(3) 0.71673(17) 0.0150(5) Uani 1 1 d .
N72 N 0.2479(2) 0.0753(3) 0.66067(15) 0.0148(4) Uani 1 1 d .
C82 C 0.1739(3) 0.0338(3) 0.56841(19) 0.0177(5) Uani 1 1 d .
H82 H 0.1075 0.1044 0.5284 0.021 Uiso 1 1 calc R
C92 C 0.1912(3) -0.1072(3) 0.53017(19) 0.0188(5) Uani 1 1 d .
H92 H 0.1375 -0.1332 0.4648 0.023 Uiso 1 1 calc R
C102 C 0.2879(3) -0.2108(3) 0.5882(2) 0.0189(6) Uani 1 1 d .
H102 H 0.3016 -0.3088 0.5632 0.023 Uiso 1 1 calc R
C112 C 0.3647(3) -0.1692(3) 0.68347(19) 0.0171(5) Uani 1 1 d .
H112 H 0.4310 -0.2384 0.7250 0.021 Uiso 1 1 calc R

loop_
_atom_site_aniso_label
_atom_site_aniso_U_11
_atom_site_aniso_U_22
_atom_site_aniso_U_33
_atom_site_aniso_U_23
_atom_site_aniso_U_13
_atom_site_aniso_U_12
Cu1 0.01588(13) 0.01368(13) 0.01559(12) -0.00213(10) 0.00111(9) 0.00268(10)
Cl1 0.0190(3) 0.0207(3) 0.0193(3) 0.0000(2) 0.0046(2) 0.0011(2)
Cl2 0.0183(3) 0.0188(3) 0.0210(3) -0.0017(2) 0.0042(2) 0.0009(2)
N11 0.0184(10) 0.0196(11) 0.0165(10) -0.0058(8) 0.0008(8) 0.0035(8)
N21 0.0178(10) 0.0163(11) 0.0154(10) -0.0029(8) 0.0021(8) 0.0026(8)
N31 0.0168(10) 0.0163(11) 0.0172(10) -0.0018(8) 0.0018(8) 0.0030(8)
N41 0.0145(9) 0.0184(11) 0.0158(10) -0.0004(9) 0.0001(8) 0.0021(8)
C51 0.0148(11) 0.0158(12) 0.0139(11) -0.0010(9) 0.0033(9) -0.0003(9)
C11 0.0189(12) 0.0220(13) 0.0137(12) -0.0033(9) -0.0039(10) 0.0040(10)
C21 0.0217(13) 0.0245(15) 0.0392(17) 0.0118(13) -0.0042(12) -0.0063(12)
C31 0.046(2) 0.055(2) 0.0231(15) -0.0190(15) -0.0097(14) 0.0309(18)
C41 0.0196(12) 0.0252(14) 0.0187(12) 0.0034(10) 0.0031(10) 0.0008(10)
C61 0.0125(10) 0.0145(12) 0.0157(11) 0.0008(9) 0.0040(9) -0.0001(9)
N71 0.0140(10) 0.0168(11) 0.0139(9) 0.0005(8) 0.0021(8) 0.0012(8)
C81 0.0163(11) 0.0220(13) 0.0149(11) -0.0001(10) 0.0024(9) 0.0013(10)
C91 0.0211(13) 0.0215(14) 0.0147(11) -0.0017(10) 0.0042(10) 0.0011(10)
C101 0.0219(14) 0.0137(14) 0.0205(14) -0.0029(9) 0.0082(11) -0.0012(9)
C111 0.0175(11) 0.0163(13) 0.0163(12) 0.0011(10) 0.0035(9) 0.0011(10)
N12 0.0157(10) 0.0181(11) 0.0145(9) 0.0002(8) 0.0025(8) 0.0004(8)
N22 0.0129(9) 0.0191(11) 0.0146(10) 0.0004(8) 0.0031(8) -0.0013(8)
N32 0.0153(10) 0.0218(12) 0.0180(11) -0.0031(9) 0.0044(8) -0.0013(8)
N42 0.0157(10) 0.0182(11) 0.0169(10) -0.0016(8) 0.0026(9) 0.0013(8)
C52 0.0130(11) 0.0147(12) 0.0179(12) -0.0015(9) 0.0060(9) -0.0021(9)
C12 0.0165(11) 0.0231(13) 0.0134(11) 0.0035(9) 0.0005(9) -0.0044(10)
C22 0.0206(13) 0.0315(16) 0.0207(13) 0.0015(11) -0.0026(11) 0.0065(12)
C32 0.0206(13) 0.0399(17) 0.0203(12) -0.0078(12) 0.0028(10) -0.0042(12)
C42 0.049(2) 0.0401(19) 0.0222(14) 0.0137(13) -0.0010(13) -0.0220(16)
C62 0.0135(11) 0.0161(12) 0.0148(11) -0.0003(9) 0.0043(9) -0.0011(9)
N72 0.0164(10) 0.0128(10) 0.0159(10) -0.0017(8) 0.0066(8) -0.0005(8)
C82 0.0168(11) 0.0178(13) 0.0156(11) 0.0033(10) 0.0019(9) 0.0004(10)
C92 0.0199(12) 0.0219(14) 0.0145(12) -0.0004(10) 0.0059(10) -0.0021(10)
C102 0.0214(14) 0.0181(14) 0.0171(13) -0.0022(10) 0.0066(11) -0.0007(9)
C112 0.0167(12) 0.0164(13) 0.0188(12) 0.0012(10) 0.0069(10) 0.0031(10)

loop_
_atom_type_symbol
_atom_type_description
_atom_type_scat_dispersion_real
_atom_type_scat_dispersion_imag
_atom_type_scat_source
C C 0.0033 0.0016 'International Tables Vol C Tables 4.2.6.8 and 6.1.1.4'
H H 0.0000 0.0000 'International Tables Vol C Tables 4.2.6.8 and 6.1.1.4'
N N 0.0061 0.0033 'International Tables Vol C Tables 4.2.6.8 and 6.1.1.4'
Cl Cl 0.1484 0.1585 'International Tables Vol C Tables 4.2.6.8 and 6.1.1.4'
Cu Cu 0.3201 1.2651 'International Tables Vol C Tables 4.2.6.8 and 6.1.1.4'

loop_
_geom_angle_atom_site_label_1
_geom_angle_atom_site_label_2
_geom_angle_atom_site_label_3
_geom_angle
N71 Cu1 N72 179.87(11)
N71 Cu1 Cl2 89.93(7)
N72 Cu1 Cl2 89.94(6)
N71 Cu1 Cl1 89.14(7)
N72 Cu1 Cl1 90.99(7)
Cl2 Cu1 Cl1 179.06(3)
N71 Cu1 N41 77.72(8)
N72 Cu1 N41 102.30(8)
Cl2 Cu1 N41 88.01(6)
Cl1 Cu1 N41 91.60(6)
C51 N11 N21 101.7(2)
N31 N21 N11 113.4(2)
N31 N21 C11 122.6(2)
N11 N21 C11 123.3(2)
N41 N31 N21 106.4(2)
N31 N41 C51 106.0(2)
N31 N41 Cu1 150.55(18)
C51 N41 Cu1 103.31(15)
N11 C51 N41 112.6(2)
N11 C51 C61 124.5(2)
N41 C51 C61 123.0(2)
N21 C11 C31 108.5(2)
N21 C11 C41 108.0(2)
C31 C11 C41 110.3(3)
N21 C11 C21 106.2(2)
C31 C11 C21 113.5(3)
C41 C11 C21 110.2(2)
C11 C21 H21A 109.5
C11 C21 H21B 109.5
H21A C21 H21B 109.5
C11 C21 H21C 109.5
H21A C21 H21C 109.5
H21B C21 H21C 109.5
C11 C31 H31A 109.5
C11 C31 H31B 109.5
H31A C31 H31B 109.5
C11 C31 H31C 109.5
H31A C31 H31C 109.5
H31B C31 H31C 109.5
C11 C41 H41A 109.5
C11 C41 H41B 109.5
H41A C41 H41B 109.5
C11 C41 H41C 109.5
H41A C41 H41C 109.5
H41B C41 H41C 109.5
N71 C61 C111 122.4(2)
N71 C61 C51 115.2(2)
C111 C61 C51 122.4(2)
C81 N71 C61 118.4(2)
C81 N71 Cu1 120.89(18)
C61 N71 Cu1 120.67(17)
N71 C81 C91 122.6(2)
N71 C81 H81 118.7
C91 C81 H81 118.7
C101 C91 C81 118.4(2)
C101 C91 H91 120.8
C81 C91 H91 120.8
C111 C101 C91 119.4(2)
C111 C101 H101 120.3
C91 C101 H101 120.3
C61 C111 C101 118.8(2)
C61 C111 H111 120.6
C101 C111 H111 120.6
N22 N12 C52 101.5(2)
N12 N22 N32 114.2(2)
N12 N22 C12 121.2(2)
N32 N22 C12 124.5(2)
N42 N32 N22 105.7(2)
N32 N42 C52 106.2(2)
N12 C52 N42 112.4(2)
N12 C52 C62 124.2(2)
N42 C52 C62 123.4(2)
N22 C12 C32 108.2(2)
N22 C12 C22 107.8(2)
C32 C12 C22 110.5(2)
N22 C12 C42 106.4(2)
C32 C12 C42 111.2(3)
C22 C12 C42 112.4(3)
C12 C22 H22A 109.5
C12 C22 H22B 109.5
H22A C22 H22B 109.5
C12 C22 H22C 109.5
H22A C22 H22C 109.5
H22B C22 H22C 109.5
C12 C32 H32A 109.5
C12 C32 H32B 109.5
H32A C32 H32B 109.5
C12 C32 H32C 109.5
H32A C32 H32C 109.5
H32B C32 H32C 109.5
C12 C42 H42A 109.5
C12 C42 H42B 109.5
H42A C42 H42B 109.5
C12 C42 H42C 109.5
H42A C42 H42C 109.5
H42B C42 H42C 109.5
N72 C62 C112 122.2(2)
N72 C62 C52 116.7(2)
C112 C62 C52 121.1(2)
C62 N72 C82 118.7(2)
C62 N72 Cu1 121.40(17)
C82 N72 Cu1 119.91(18)
N72 C82 C92 122.4(2)
N72 C82 H82 118.8
C92 C82 H82 118.8
C82 C92 C102 119.1(2)
C82 C92 H92 120.4
C102 C92 H92 120.4
C92 C102 C112 119.0(2)
C92 C102 H102 120.5
C112 C102 H102 120.5
C102 C112 C62 118.6(2)
C102 C112 H112 120.7
C62 C112 H112 120.7

loop_
_geom_bond_atom_site_label_1
_geom_bond_atom_site_label_2
_geom_bond_distance
Cu1 N71 1.993(2)
Cu1 N72 2.005(2)
Cu1 Cl2 2.3234(7)
Cu1 Cl1 2.3253(7)
Cu1 N41 2.422(2)
Cu1 N42 2.493(2)
N11 C51 1.327(3)
N11 N21 1.334(3)
N21 N31 1.320(3)
N21 C11 1.501(3)
N31 N41 1.320(3)
N41 C51 1.345(4)
C51 C61 1.477(3)
C11 C31 1.511(4)
C11 C41 1.517(4)
C11 C21 1.528(4)
C21 H21A 0.9800
C21 H21B 0.9800
C21 H21C 0.9800
C31 H31A 0.9800
C31 H31B 0.9800
C31 H31C 0.9800
C41 H41A 0.9800
C41 H41B 0.9800
C41 H41C 0.9800
C61 N71 1.358(3)
C61 C111 1.380(4)
N71 C81 1.337(3)
C81 C91 1.394(4)
C81 H81 0.9500
C91 C101 1.391(4)
C91 H91 0.9500
C101 C111 1.386(4)
C101 H101 0.9500
C111 H111 0.9500
N12 N22 1.323(3)
N12 C52 1.332(3)
N22 N32 1.328(3)
N22 C12 1.507(3)
N32 N42 1.322(3)
N42 C52 1.350(4)
C52 C62 1.464(3)
C12 C32 1.522(4)
C12 C22 1.520(4)
C12 C42 1.522(4)
C22 H22A 0.9800
C22 H22B 0.9800
C22 H22C 0.9800
C32 H32A 0.9800
C32 H32B 0.9800
C32 H32C 0.9800
C42 H42A 0.9800
C42 H42B 0.9800
C42 H42C 0.9800
C62 N72 1.340(3)
C62 C112 1.390(4)
N72 C82 1.347(3)
C82 C92 1.375(4)
C82 H82 0.9500
C92 C102 1.386(4)
C92 H92 0.9500
C102 C112 1.390(4)
C102 H102 0.9500
C112 H112 0.9500

loop_
_geom_hbond_atom_site_label_D
_geom_hbond_atom_site_label_H
_geom_hbond_atom_site_label_A
_geom_hbond_distance_DH
_geom_hbond_distance_HA
_geom_hbond_distance_DA
_geom_hbond_angle_DHA
_geom_hbond_site_symmetry_A
C21 H21B Cl2 0.98 2.77 3.687(3) 156.0 2_464
C22 H22B Cl1 0.98 2.72 3.692(3) 171. 2_655
C92 H92 Cl1 0.95 2.76 3.682(3) 164.0 2_554

loop_
_geom_torsion_atom_site_label_1
_geom_torsion_atom_site_label_2
_geom_torsion_atom_site_label_3
_geom_torsion_atom_site_label_4
_geom_torsion
C51 N11 N21 N31 0.6(3)
C51 N11 N21 C11 171.2(2)
N11 N21 N31 N41 -0.6(3)
C11 N21 N31 N41 -171.2(2)
N21 N31 N41 C51 0.3(3)
N21 N31 N41 Cu1 174.2(3)
N71 Cu1 N41 N31 -174.1(4)
N72 Cu1 N41 N31 6.0(4)
Cl2 Cu1 N41 N31 95.5(4)
Cl1 Cu1 N41 N31 -85.3(4)
N71 Cu1 N41 C51 -0.10(17)
N72 Cu1 N41 C51 -179.97(17)
Cl2 Cu1 N41 C51 -90.47(17)
Cl1 Cu1 N41 C51 88.67(17)
N21 N11 C51 N41 -0.4(3)
N21 N11 C51 C61 -179.5(2)
N31 N41 C51 N11 0.1(3)
Cu1 N41 C51 N11 -176.88(19)
N31 N41 C51 C61 179.2(2)
Cu1 N41 C51 C61 2.3(3)
N31 N21 C11 C31 -36.6(4)
N11 N21 C11 C31 153.6(3)
N31 N21 C11 C41 -156.2(2)
N11 N21 C11 C41 34.1(4)
N31 N21 C11 C21 85.7(3)
N11 N21 C11 C21 -84.1(3)
N11 C51 C61 N71 174.8(2)
N41 C51 C61 N71 -4.2(4)
N11 C51 C61 C111 -4.6(4)
N41 C51 C61 C111 176.4(3)
C111 C61 N71 C81 1.2(4)
C51 C61 N71 C81 -178.2(2)
C111 C61 N71 Cu1 -176.6(2)
C51 C61 N71 Cu1 4.0(3)
Cl2 Cu1 N71 C81 -91.9(2)
Cl1 Cu1 N71 C81 88.3(2)
N41 Cu1 N71 C81 -179.9(2)
Cl2 Cu1 N71 C61 85.79(19)
Cl1 Cu1 N71 C61 -94.01(19)
N41 Cu1 N71 C61 -2.19(19)
C61 N71 C81 C91 0.6(4)
Cu1 N71 C81 C91 178.4(2)
N71 C81 C91 C101 -1.9(4)
C81 C91 C101 C111 1.5(4)
N71 C61 C111 C101 -1.6(4)
C51 C61 C111 C101 177.8(2)
C91 C101 C111 C61 0.1(4)
C52 N12 N22 N32 0.3(3)
C52 N12 N22 C12 178.7(2)
N12 N22 N32 N42 -0.5(3)
C12 N22 N32 N42 -178.8(2)
N22 N32 N42 C52 0.4(3)
N22 N12 C52 N42 -0.1(3)
N22 N12 C52 C62 -179.3(2)
N32 N42 C52 N12 -0.2(3)
N32 N42 C52 C62 179.1(2)
N12 N22 C12 C32 175.5(2)
N32 N22 C12 C32 -6.3(3)
N12 N22 C12 C22 55.9(3)
N32 N22 C12 C22 -125.9(3)
N12 N22 C12 C42 -64.9(3)
N32 N22 C12 C42 113.3(3)
N12 C52 C62 N72 -177.3(2)
N42 C52 C62 N72 3.5(4)
N12 C52 C62 C112 3.4(4)
N42 C52 C62 C112 -175.8(2)
C112 C62 N72 C82 -1.2(4)
C52 C62 N72 C82 179.6(2)
C112 C62 N72 Cu1 178.72(19)
C52 C62 N72 Cu1 -0.5(3)
Cl2 Cu1 N72 C62 90.29(19)
Cl1 Cu1 N72 C62 -89.91(19)
N41 Cu1 N72 C62 178.24(19)
Cl2 Cu1 N72 C82 -89.78(19)
Cl1 Cu1 N72 C82 90.02(19)
N41 Cu1 N72 C82 -1.8(2)
C62 N72 C82 C92 0.6(4)
Cu1 N72 C82 C92 -179.3(2)
N72 C82 C92 C102 0.0(4)
C82 C92 C102 C112 0.0(4)
C92 C102 C112 C62 -0.6(4)
N72 C62 C112 C102 1.2(4)
C52 C62 C112 C102 -179.6(2)
